data_4318740
loop_
_publ_author_name
'Michael U. Triller'
'Wen-Yuan Hsieh'
'Vincent L. Pecoraro'
'Annette Rompel'
'Bernt Krebs'

_publ_contact_author
;
        Krebs, Bernt
     Institut f\"ur Anorganische und Analytische Chemie
          Universit\"at M\"unster
          Wilhelm-Klemm-Strasse 8
          48149 M\"unster
          Bundesrepublik Deutschland

    Pecoraro, Vincent L.
        Department of Chemistry
        The University of Michigan
        Ann Arbor, Michigan 48109-1055
        United States of America
;
_publ_contact_author_email krebs@uni-muenster.de,vlpec@umich.edu
_publ_contact_author_fax '+49 251 8338366 or 734 647-4865'
_publ_contact_author_phone '+49 251 8333131 or 734 763-1519'
_publ_section_title
;
 Preparation of Highly Efficient Manganese Catalase Mimics
;
_journal_name_full 'Inorganic Chemistry'
_journal_page_first 5544
_journal_page_last 5554
_journal_paper_doi 10.1021/ic025897a
_journal_volume 41
_journal_year 2002
_chemical_formula_moiety '[Mn(bpia)(Cl)2](ClO)4'
_chemical_formula_sum 'C17 H19 Cl3 Mn N5 O4'
_chemical_formula_weight 518.66
_chemical_melting_point ?
_chemical_name_common manganese(III)dichloridemonomer
_chemical_name_systematic
; 
 manganesedichloro(bis(picolyl)-N-methylimdazol-2-yl)perchlorate
;
_space_group_IT_number 9
_symmetry_cell_setting monoclinic
_symmetry_space_group_name_Hall 'C -2yc'
_symmetry_space_group_name_H-M 'C 1 c 1'
_atom_sites_solution_hydrogens geom
_atom_sites_solution_primary direct
_atom_sites_solution_secondary difmap
_audit_creation_method SHELXL-97
_cell_angle_alpha 90.00
_cell_angle_beta 98.99(3)
_cell_angle_gamma 90.00
_cell_formula_units_Z 4
_cell_length_a 7.971(2)
_cell_length_b 22.218(4)
_cell_length_c 11.875(2)
_cell_measurement_temperature 153(2)
_cell_volume 2077.2(8)
_computing_cell_refinement 'SMART/SAINT software package, Bruker Nonius'
_computing_data_collection 'SMART software package, Bruker Nonius'
_computing_data_reduction 'G. M. Sheldrick, Shelxltl Plus, Siemens Analytical X-ray Instruments 1990'
_computing_structure_refinement 'SHELXL-97 (Sheldrick, 1997)'
_computing_structure_solution 'SHELXS-97 (Sheldrick, 1990)'
_diffrn_ambient_temperature 153(2)
_diffrn_measured_fraction_theta_full 0.937
_diffrn_measured_fraction_theta_max 0.937
_diffrn_measurement_device_type 'Bruker AXS Smart APEX CCD'
_diffrn_measurement_method omega-scan
_diffrn_radiation_monochromator graphite
_diffrn_radiation_source 'fine-focus sealed tube'
_diffrn_radiation_type MoK\a
_diffrn_radiation_wavelength 0.71073
_diffrn_reflns_av_R_equivalents 0.0290
_diffrn_reflns_av_sigmaI/netI 0.0460
_diffrn_reflns_limit_h_max 11
_diffrn_reflns_limit_h_min -11
_diffrn_reflns_limit_k_max 32
_diffrn_reflns_limit_k_min -31
_diffrn_reflns_limit_l_max 17
_diffrn_reflns_limit_l_min -16
_diffrn_reflns_number 12307
_diffrn_reflns_theta_full 31.44
_diffrn_reflns_theta_max 31.44
_diffrn_reflns_theta_min 1.83
_exptl_absorpt_coefficient_mu 1.057
_exptl_absorpt_correction_type 'Program sadabs, SAINT software package, Bruker Nonius, Karlsruhe'
_exptl_crystal_colour red
_exptl_crystal_density_diffrn 1.658
_exptl_crystal_density_meas ?
_exptl_crystal_density_method 'not measured'
_exptl_crystal_description rectangular
_exptl_crystal_F_000 1056
_exptl_crystal_size_max 0.33
_exptl_crystal_size_mid 0.27
_exptl_crystal_size_min 0.17
_refine_diff_density_max 0.595
_refine_diff_density_min -0.375
_refine_diff_density_rms 0.075
_refine_ls_abs_structure_details 'Flack H D (1983), Acta Cryst. A39, 876-881'
_refine_ls_abs_structure_Flack 0.021(13)
_refine_ls_extinction_coef 0.000
_refine_ls_extinction_method none
_refine_ls_goodness_of_fit_ref 1.021
_refine_ls_hydrogen_treatment mixed
_refine_ls_matrix_type full
_refine_ls_number_parameters 271
_refine_ls_number_reflns 6050
_refine_ls_number_restraints 2
_refine_ls_restrained_S_all 1.020
_refine_ls_R_factor_all 0.0403
_refine_ls_R_factor_gt 0.0381
_refine_ls_shift/su_max 0.002
_refine_ls_shift/su_mean 0.000
_refine_ls_structure_factor_coef Fsqd
_refine_ls_weighting_details 'calc w=1/[\s^2^(Fo^2^)+(0.0395P)^2^+0.0000P] where P=(Fo^2^+2Fc^2^)/3'
_refine_ls_weighting_scheme calc
_refine_ls_wR_factor_gt 0.0799
_refine_ls_wR_factor_ref 0.0807
_reflns_number_gt 5728
_reflns_number_total 6050
_reflns_threshold_expression >2sigma(I)
_cod_data_source_file ic025897a_s2_4.cif
_cod_data_source_block 4
_cod_depositor_comments
;
The following automatic conversions were performed:

'_chemical_melting_point' value 'not measured' was changed to '?' -
the value is undefined or not given.

Automatic conversion script
Id: cif_fix_values 1569 2011-02-09 13:29:24Z adriana 

The following automatic conversions were performed:

'_exptl_crystal_density_meas' value 'not measured' was changed to '?'
- the value is perceived as not measured.

Automatic conversion script
Id: cif_fix_values 3008 2015-01-20 13:52:24Z robertas 

The following automatic conversions were performed:
data name '_publ_contact_autor' replaced with '_publ_contact_author'
as specified in the replacement file
'/home/antanas/src/cod-tools/trunk/data/replacement-values/replacement_tags.lst'.

Automatic conversion script
Id: cif_correct_tags 4998 2017-03-02 13:24:31Z antanas 
;
_cod_original_cell_volume 2077.2(7)
_cod_database_code 4318740

loop_
_symmetry_equiv_pos_as_xyz
'x, y, z'
'x, -y, z+1/2'
'x+1/2, y+1/2, z'
'x+1/2, -y+1/2, z+1/2'

loop_
_atom_site_label
_atom_site_type_symbol
_atom_site_fract_x
_atom_site_fract_y
_atom_site_fract_z
_atom_site_U_iso_or_equiv
_atom_site_adp_type
_atom_site_occupancy
_atom_site_symmetry_multiplicity
_atom_site_calc_flag
_atom_site_refinement_flags
_atom_site_disorder_assembly
_atom_site_disorder_group
Mn1 Mn 0.74073(4) 0.700559(14) 0.84463(3) 0.01736(8) Uani 1 1 d . . .
Cl1 Cl 0.84044(9) 0.73459(3) 1.01773(6) 0.03263(15) Uani 1 1 d . . .
Cl2 Cl 0.97586(7) 0.72561(3) 0.75531(6) 0.02986(14) Uani 1 1 d . . .
N1 N 0.4845(2) 0.67215(9) 0.89624(16) 0.0184(4) Uani 1 1 d . . .
N2 N 0.6241(2) 0.66431(9) 0.70105(16) 0.0192(4) Uani 1 1 d . . .
N3 N 0.4047(3) 0.62556(9) 0.59181(17) 0.0213(4) Uani 1 1 d . . .
N4 N 0.7864(2) 0.61303(9) 0.90466(17) 0.0206(4) Uani 1 1 d . . .
N5 N 0.5881(3) 0.77821(9) 0.81189(17) 0.0205(4) Uani 1 1 d . . .
C1 C 0.3737(3) 0.64566(12) 0.7960(2) 0.0209(5) Uani 1 1 d . . .
H1A H 0.3430 0.6039 0.8135 0.025 Uiso 1 1 calc R . .
H1B H 0.2678 0.6694 0.7785 0.025 Uiso 1 1 calc R . .
C2 C 0.4649(3) 0.64584(9) 0.69616(19) 0.0173(4) Uani 1 1 d . . .
C3 C 0.6677(3) 0.65382(11) 0.5946(2) 0.0255(5) Uani 1 1 d . . .
H3A H 0.7751 0.6620 0.5728 0.031 Uiso 1 1 calc R . .
C4 C 0.5330(4) 0.63010(11) 0.5271(2) 0.0275(5) Uani 1 1 d . . .
H4A H 0.5274 0.6187 0.4495 0.033 Uiso 1 1 calc R . .
C5 C 0.2311(3) 0.60710(12) 0.5508(2) 0.0295(6) Uani 1 1 d . . .
H5A H 0.1657 0.6074 0.6142 0.044 Uiso 1 1 calc R . .
H5B H 0.2309 0.5664 0.5191 0.044 Uiso 1 1 calc R . .
H5C H 0.1794 0.6350 0.4915 0.044 Uiso 1 1 calc R . .
C6 C 0.5311(3) 0.62826(11) 0.9888(2) 0.0235(5) Uani 1 1 d . . .
H6A H 0.4314 0.6028 0.9964 0.028 Uiso 1 1 calc R . .
H6B H 0.5647 0.6499 1.0617 0.028 Uiso 1 1 calc R . .
C7 C 0.6758(3) 0.58881(11) 0.96537(19) 0.0197(4) Uani 1 1 d . . .
C8 C 0.6979(3) 0.53032(11) 1.0072(2) 0.0265(5) Uani 1 1 d . . .
H8A H 0.6172 0.5130 1.0485 0.032 Uiso 1 1 calc R . .
C9 C 0.8371(4) 0.49808(12) 0.9882(2) 0.0320(6) Uani 1 1 d . . .
H9A H 0.8556 0.4586 1.0185 0.038 Uiso 1 1 calc R . .
C10 C 0.9500(4) 0.52300(13) 0.9251(3) 0.0324(6) Uani 1 1 d . . .
H10A H 1.0459 0.5009 0.9098 0.039 Uiso 1 1 calc R . .
C11 C 0.9213(3) 0.58060(11) 0.8846(2) 0.0260(5) Uani 1 1 d . . .
H11A H 0.9990 0.5981 0.8410 0.031 Uiso 1 1 calc R . .
C12 C 0.4124(3) 0.72850(10) 0.9331(2) 0.0217(5) Uani 1 1 d . . .
H12A H 0.4668 0.7385 1.0116 0.026 Uiso 1 1 calc R . .
H12B H 0.2891 0.7233 0.9333 0.026 Uiso 1 1 calc R . .
C13 C 0.4412(3) 0.77915(11) 0.8533(2) 0.0198(4) Uani 1 1 d . . .
C14 C 0.3273(3) 0.82646(11) 0.8293(2) 0.0234(5) Uani 1 1 d . . .
H14A H 0.2213 0.8258 0.8564 0.028 Uiso 1 1 calc R . .
C15 C 0.3706(3) 0.87471(11) 0.7651(2) 0.0258(5) Uani 1 1 d . . .
H15A H 0.2954 0.9079 0.7492 0.031 Uiso 1 1 calc R . .
C16 C 0.5224(3) 0.87398(12) 0.7249(2) 0.0277(5) Uani 1 1 d . . .
H16A H 0.5546 0.9069 0.6819 0.033 Uiso 1 1 calc R . .
C17 C 0.6283(3) 0.82463(11) 0.7478(2) 0.0244(5) Uani 1 1 d . . .
H17A H 0.7318 0.8234 0.7176 0.029 Uiso 1 1 calc R . .
Cl3 Cl 1.40940(7) 0.47117(3) 0.74155(5) 0.02369(12) Uani 1 1 d . . .
O1 O 1.2982(3) 0.47140(11) 0.63466(19) 0.0442(5) Uani 1 1 d . . .
O2 O 1.4747(3) 0.41135(8) 0.76243(17) 0.0348(4) Uani 1 1 d . . .
O3 O 1.5474(3) 0.51220(9) 0.73726(17) 0.0355(5) Uani 1 1 d . . .
O4 O 1.3191(3) 0.48895(11) 0.8321(2) 0.0459(6) Uani 1 1 d . . .

loop_
_atom_site_aniso_label
_atom_site_aniso_U_11
_atom_site_aniso_U_22
_atom_site_aniso_U_33
_atom_site_aniso_U_23
_atom_site_aniso_U_13
_atom_site_aniso_U_12
Mn1 0.01534(15) 0.01587(15) 0.02000(16) 0.00003(14) 0.00001(12) -0.00105(13)
Cl1 0.0404(4) 0.0242(3) 0.0280(3) -0.0027(2) -0.0114(3) -0.0037(3)
Cl2 0.0154(3) 0.0311(3) 0.0436(4) 0.0087(3) 0.0063(2) -0.0015(2)
N1 0.0213(9) 0.0166(9) 0.0176(9) -0.0004(7) 0.0042(8) 0.0018(7)
N2 0.0200(9) 0.0189(9) 0.0191(9) 0.0006(7) 0.0039(8) 0.0012(7)
N3 0.0268(10) 0.0175(9) 0.0180(9) 0.0002(7) -0.0016(8) -0.0012(8)
N4 0.0186(9) 0.0205(9) 0.0213(10) 0.0001(8) -0.0011(8) -0.0008(7)
N5 0.0198(9) 0.0186(9) 0.0226(10) -0.0034(8) 0.0015(8) -0.0008(7)
C1 0.0166(10) 0.0211(11) 0.0250(11) -0.0054(9) 0.0035(9) -0.0008(8)
C2 0.0183(10) 0.0136(10) 0.0194(11) -0.0004(8) 0.0009(8) 0.0031(8)
C3 0.0295(13) 0.0263(12) 0.0223(12) -0.0008(9) 0.0089(10) 0.0020(10)
C4 0.0421(15) 0.0231(12) 0.0185(11) -0.0022(9) 0.0085(10) -0.0002(11)
C5 0.0282(13) 0.0269(13) 0.0294(14) 0.0002(10) -0.0075(11) -0.0059(10)
C6 0.0268(12) 0.0222(12) 0.0228(12) 0.0035(9) 0.0084(10) 0.0035(9)
C7 0.0212(11) 0.0186(11) 0.0184(10) 0.0007(8) 0.0004(9) -0.0015(8)
C8 0.0322(14) 0.0216(12) 0.0260(12) 0.0035(10) 0.0057(10) -0.0034(10)
C9 0.0380(15) 0.0209(12) 0.0364(15) 0.0069(10) 0.0039(12) 0.0055(11)
C10 0.0272(13) 0.0262(13) 0.0444(16) 0.0051(12) 0.0076(12) 0.0087(10)
C11 0.0198(11) 0.0251(12) 0.0335(13) 0.0048(11) 0.0058(10) 0.0014(10)
C12 0.0278(12) 0.0185(11) 0.0201(11) -0.0025(9) 0.0077(9) 0.0035(9)
C13 0.0214(11) 0.0178(10) 0.0194(11) -0.0043(8) 0.0002(8) 0.0008(8)
C14 0.0222(11) 0.0241(12) 0.0236(11) -0.0056(9) 0.0026(9) 0.0040(9)
C15 0.0302(13) 0.0179(11) 0.0271(13) -0.0029(10) -0.0026(10) 0.0043(10)
C16 0.0316(13) 0.0220(12) 0.0277(13) 0.0012(10) -0.0009(11) -0.0016(10)
C17 0.0206(11) 0.0230(12) 0.0287(13) 0.0004(10) 0.0009(9) -0.0050(9)
Cl3 0.0274(3) 0.0218(3) 0.0226(3) 0.0011(2) 0.0062(2) 0.0008(2)
O1 0.0408(13) 0.0467(13) 0.0396(12) 0.0114(10) -0.0114(10) 0.0036(10)
O2 0.0450(12) 0.0257(9) 0.0332(10) 0.0058(8) 0.0047(9) 0.0063(9)
O3 0.0408(12) 0.0337(11) 0.0340(11) -0.0030(8) 0.0122(10) -0.0125(9)
O4 0.0481(13) 0.0466(13) 0.0507(13) -0.0124(10) 0.0319(12) -0.0010(11)

loop_
_atom_type_symbol
_atom_type_description
_atom_type_scat_dispersion_real
_atom_type_scat_dispersion_imag
_atom_type_scat_source
C C 0.0033 0.0016 'International Tables Vol C Tables 4.2.6.8 and 6.1.1.4'
H H 0.0000 0.0000 'International Tables Vol C Tables 4.2.6.8 and 6.1.1.4'
N N 0.0061 0.0033 'International Tables Vol C Tables 4.2.6.8 and 6.1.1.4'
O O 0.0106 0.0060 'International Tables Vol C Tables 4.2.6.8 and 6.1.1.4'
Cl Cl 0.1484 0.1585 'International Tables Vol C Tables 4.2.6.8 and 6.1.1.4'
Mn Mn 0.3368 0.7283 'International Tables Vol C Tables 4.2.6.8 and 6.1.1.4'

loop_
_geom_angle_atom_site_label_1
_geom_angle_atom_site_label_2
_geom_angle_atom_site_label_3
_geom_angle
_geom_angle_site_symmetry_1
_geom_angle_site_symmetry_3
_geom_angle_publ_flag
N2 Mn1 N4 87.05(8) . . ?
N2 Mn1 N5 89.67(8) . . ?
N4 Mn1 N5 152.91(8) . . ?
N2 Mn1 Cl1 171.24(6) . . ?
N4 Mn1 Cl1 89.02(6) . . ?
N5 Mn1 Cl1 90.28(6) . . ?
N2 Mn1 N1 78.57(8) . . ?
N4 Mn1 N1 76.63(7) . . ?
N5 Mn1 N1 76.36(8) . . ?
Cl1 Mn1 N1 92.92(6) . . ?
N2 Mn1 Cl2 90.46(6) . . ?
N4 Mn1 Cl2 105.38(6) . . ?
N5 Mn1 Cl2 101.53(6) . . ?
Cl1 Mn1 Cl2 98.13(4) . . ?
N1 Mn1 Cl2 168.78(5) . . ?
C12 N1 C6 113.93(18) . . ?
C12 N1 C1 111.30(18) . . ?
C6 N1 C1 112.6(2) . . ?
C12 N1 Mn1 104.42(14) . . ?
C6 N1 Mn1 104.42(15) . . ?
C1 N1 Mn1 109.57(14) . . ?
C2 N2 C3 106.5(2) . . ?
C2 N2 Mn1 118.73(16) . . ?
C3 N2 Mn1 134.78(17) . . ?
C2 N3 C4 107.6(2) . . ?
C2 N3 C5 126.3(2) . . ?
C4 N3 C5 125.9(2) . . ?
C7 N4 C11 119.5(2) . . ?
C7 N4 Mn1 117.75(16) . . ?
C11 N4 Mn1 122.74(17) . . ?
C13 N5 C17 119.6(2) . . ?
C13 N5 Mn1 117.19(16) . . ?
C17 N5 Mn1 123.16(17) . . ?
C2 C1 N1 109.52(18) . . ?
N2 C2 N3 110.4(2) . . ?
N2 C2 C1 123.4(2) . . ?
N3 C2 C1 126.2(2) . . ?
C4 C3 N2 108.7(2) . . ?
C3 C4 N3 106.8(2) . . ?
N1 C6 C7 110.92(19) . . ?
N4 C7 C8 120.7(2) . . ?
N4 C7 C6 117.0(2) . . ?
C8 C7 C6 122.3(2) . . ?
C9 C8 C7 119.4(2) . . ?
C8 C9 C10 119.7(3) . . ?
C11 C10 C9 118.6(3) . . ?
N4 C11 C10 122.0(2) . . ?
N1 C12 C13 109.99(19) . . ?
N5 C13 C14 121.2(2) . . ?
N5 C13 C12 116.5(2) . . ?
C14 C13 C12 122.2(2) . . ?
C13 C14 C15 119.1(2) . . ?
C16 C15 C14 119.4(2) . . ?
C15 C16 C17 119.1(2) . . ?
N5 C17 C16 121.6(2) . . ?
O1 Cl3 O2 108.32(13) . . ?
O1 Cl3 O3 109.77(13) . . ?
O2 Cl3 O3 109.59(13) . . ?
O1 Cl3 O4 110.44(15) . . ?
O2 Cl3 O4 109.58(14) . . ?
O3 Cl3 O4 109.12(13) . . ?

loop_
_geom_bond_atom_site_label_1
_geom_bond_atom_site_label_2
_geom_bond_distance
_geom_bond_site_symmetry_2
_geom_bond_publ_flag
Mn1 N2 1.981(2) . ?
Mn1 N4 2.084(2) . ?
Mn1 N5 2.112(2) . ?
Mn1 Cl1 2.2177(9) . ?
Mn1 N1 2.310(2) . ?
Mn1 Cl2 2.3599(9) . ?
N1 C12 1.472(3) . ?
N1 C6 1.473(3) . ?
N1 C1 1.488(3) . ?
N2 C2 1.326(3) . ?
N2 C3 1.383(3) . ?
N3 C2 1.335(3) . ?
N3 C4 1.376(3) . ?
N3 C5 1.453(3) . ?
N4 C7 1.336(3) . ?
N4 C11 1.346(3) . ?
N5 C13 1.338(3) . ?
N5 C17 1.350(3) . ?
C1 C2 1.485(3) . ?
C3 C4 1.343(4) . ?
C6 C7 1.509(3) . ?
C7 C8 1.392(3) . ?
C8 C9 1.369(4) . ?
C9 C10 1.374(4) . ?
C10 C11 1.374(4) . ?
C12 C13 1.512(3) . ?
C13 C14 1.389(3) . ?
C14 C15 1.390(4) . ?
C15 C16 1.368(4) . ?
C16 C17 1.385(4) . ?
Cl3 O1 1.430(2) . ?
Cl3 O2 1.434(2) . ?
Cl3 O3 1.436(2) . ?
Cl3 O4 1.440(2) . ?
